data_2220222
loop_
_publ_author_name
'Zhang, Qing'
'Liu, Min'

_publ_section_title
;Dibromidobis(<i>N</i>,<i>N</i>-diethyldithiocarbamato-\k^2^<i>S</i>,<i>S</i>')tetra-\m~3~-sulfido-dicopper(I)dimolybdenum(V)
 isopropanol disolvate
;
_journal_coeditor_code HK2539
_journal_issue 12
_journal_name_full 'Acta Crystallographica Section E'
_journal_page_first m1540
_journal_paper_doi 10.1107/S1600536808035241
_journal_volume 64
_journal_year 2008
_chemical_formula_iupac '[Cu2 Mo2 Br2 (C7 H14 N S2)2 S4], 2C3 H8 O'
_chemical_formula_moiety 'C14 H28 Br2 Cu2 Mo2 N2 S8, 2(C3 H8 O)'
_chemical_formula_sum 'C20 H44 Br2 Cu2 Mo2 N2 O2 S8'
_chemical_formula_weight 1079.91
_chemical_name_common
;
Dibromidobis(<i>N</i>,<i>N</i>-diethyldithiocarbamato-
\k^2^<i>S</i>,<i>S'</i>)tetra-\m~3~-sulfido-dicopper(I)dimolybdenum(V)
isopropanol disolvate
;
_chemical_name_systematic
;
 ?
;
_space_group_IT_number 2
_symmetry_cell_setting triclinic
_symmetry_space_group_name_Hall '-P 1'
_symmetry_space_group_name_H-M 'P -1'
_atom_sites_solution_hydrogens geom
_atom_sites_solution_primary direct
_atom_sites_solution_secondary difmap
_audit_creation_method SHELXL-97
_cell_angle_alpha 107.76(3)
_cell_angle_beta 108.26(3)
_cell_angle_gamma 90.12(3)
_cell_formula_units_Z 2
_cell_length_a 12.515(3)
_cell_length_b 12.734(3)
_cell_length_c 12.759(3)
_cell_measurement_reflns_used 6125
_cell_measurement_temperature 291(2)
_cell_measurement_theta_max 25.3491
_cell_measurement_theta_min 3.2751
_cell_volume 1828.2(9)
_computing_cell_refinement 'CrystalClear (Rigaku/MSC, 2001)'
_computing_data_collection 'CrystalClear (Rigaku/MSC, 2001)'
_computing_data_reduction 'CrystalStructure (Rigaku/MSC, 2004)'
_computing_molecular_graphics 'SHELXTL (Sheldrick, 2008)'
_computing_publication_material 'SHELXTL (Sheldrick, 2008)'
_computing_structure_refinement 'SHELXL97 (Sheldrick, 2008)'
_computing_structure_solution 'SHELXS97 (Sheldrick, 2008)'
_diffrn_ambient_temperature 291(2)
_diffrn_measured_fraction_theta_full 0.992
_diffrn_measured_fraction_theta_max 0.992
_diffrn_measurement_device_type 'Rigaku Mercury'
_diffrn_measurement_method \w
_diffrn_radiation_monochromator graphite
_diffrn_radiation_source 'fine-focus sealed tube'
_diffrn_radiation_type MoK\a
_diffrn_radiation_wavelength 0.71073
_diffrn_reflns_av_R_equivalents 0.0324
_diffrn_reflns_av_sigmaI/netI 0.0417
_diffrn_reflns_limit_h_max 15
_diffrn_reflns_limit_h_min -15
_diffrn_reflns_limit_k_max 15
_diffrn_reflns_limit_k_min -15
_diffrn_reflns_limit_l_max 15
_diffrn_reflns_limit_l_min -15
_diffrn_reflns_number 17918
_diffrn_reflns_theta_full 25.35
_diffrn_reflns_theta_max 25.35
_diffrn_reflns_theta_min 3.27
_diffrn_standards_decay_% 0
_diffrn_standards_interval_count 0
_diffrn_standards_interval_time 0
_diffrn_standards_number 0
_exptl_absorpt_coefficient_mu 4.483
_exptl_absorpt_correction_T_max 0.408
_exptl_absorpt_correction_T_min 0.284
_exptl_absorpt_correction_type multi-scan
_exptl_absorpt_process_details '(Jacobson, 1998)'
_exptl_crystal_colour 'dark red'
_exptl_crystal_density_diffrn 1.962
_exptl_crystal_density_method 'not measured'
_exptl_crystal_description block
_exptl_crystal_F_000 1068
_exptl_crystal_size_max 0.30
_exptl_crystal_size_mid 0.29
_exptl_crystal_size_min 0.20
_refine_diff_density_max 1.899
_refine_diff_density_min -2.126
_refine_ls_extinction_method none
_refine_ls_goodness_of_fit_ref 1.119
_refine_ls_hydrogen_treatment constr
_refine_ls_matrix_type full
_refine_ls_number_parameters 353
_refine_ls_number_reflns 6703
_refine_ls_number_restraints 10
_refine_ls_restrained_S_all 1.121
_refine_ls_R_factor_all 0.0646
_refine_ls_R_factor_gt 0.0549
_refine_ls_shift/su_max 0.006
_refine_ls_shift/su_mean 0.000
_refine_ls_structure_factor_coef Fsqd
_refine_ls_weighting_details 'calc w=1/[\s^2^(Fo^2^)+(0.0376P)^2^+11.7921P] where P=(Fo^2^+2Fc^2^)/3'
_refine_ls_weighting_scheme calc
_refine_ls_wR_factor_gt 0.1150
_refine_ls_wR_factor_ref 0.1207
_reflns_number_gt 5814
_reflns_number_total 6703
_reflns_threshold_expression I>2\s(I)
_cod_data_source_file hk2539.cif
_cod_data_source_block I
_cod_database_code 2220222
_cod_database_fobs_code 2220222

loop_
_symmetry_equiv_pos_as_xyz
'x, y, z'
'-x, -y, -z'

loop_
_atom_site_type_symbol
_atom_site_label
_atom_site_fract_x
_atom_site_fract_y
_atom_site_fract_z
_atom_site_U_iso_or_equiv
_atom_site_adp_type
_atom_site_calc_flag
_atom_site_refinement_flags
_atom_site_occupancy
_atom_site_disorder_assembly
_atom_site_disorder_group
Mo Mo1 1.00881(5) 0.18736(4) 0.39883(5) 0.02348(15) Uani d . 1 . .
Mo Mo2 1.16712(5) 0.20599(5) 0.29120(5) 0.02768(16) Uani d . 1 . .
Cu Cu1 1.12203(10) 0.00501(8) 0.33253(10) 0.0544(3) Uani d . 1 . .
Cu Cu2 1.23373(9) 0.24097(8) 0.53604(10) 0.0517(3) Uani d . 1 . .
Br Br1 1.13513(7) -0.18080(6) 0.29790(7) 0.0441(2) Uani d . 1 . .
Br Br2 1.37543(7) 0.30267(8) 0.71075(7) 0.0535(3) Uani d . 1 . .
S S1 1.09552(15) 0.10190(15) 0.51854(15) 0.0308(4) Uani d . 1 . .
S S2 1.29693(17) 0.12006(18) 0.3783(2) 0.0473(5) Uani d . 1 . .
S S3 1.13192(15) 0.34620(14) 0.44228(15) 0.0301(4) Uani d . 1 . .
S S4 1.00310(14) 0.07858(14) 0.21230(14) 0.0281(4) Uani d . 1 . .
S S5 1.17527(16) 0.15164(14) 0.09288(15) 0.0323(4) Uani d . 1 . .
S S6 1.28036(15) 0.35219(14) 0.27486(15) 0.0311(4) Uani d . 1 . .
S S7 0.81395(14) 0.10577(14) 0.33380(16) 0.0327(4) Uani d . 1 . .
S S8 0.90078(15) 0.32398(14) 0.48497(16) 0.0325(4) Uani d . 1 . .
O O1 0.6199(7) 0.1776(6) -0.1619(6) 0.087(2) Uani d . 1 C .
H H1D 0.6271 0.1595 -0.2265 0.131 Uiso calc R 1 . .
O O2 1.0055(6) 0.3083(5) 0.1913(6) 0.0697(19) Uani d . 1 C .
H H2D 1.0646 0.2930 0.1781 0.104 Uiso calc R 1 . .
N N1 0.6852(5) 0.2439(4) 0.4372(5) 0.0284(12) Uani d . 1 . .
N N2 1.3096(5) 0.3023(5) 0.0653(5) 0.0293(13) Uani d . 1 . .
C C1 0.5412(6) 0.1342(7) 0.2459(6) 0.0413(18) Uani d . 1 . .
H H1A 0.5335 0.2023 0.2279 0.062 Uiso calc R 1 . .
H H1B 0.4691 0.0901 0.2127 0.062 Uiso calc R 1 . .
H H1C 0.5947 0.0940 0.2140 0.062 Uiso calc R 1 . .
C C2 0.5971(7) 0.0577(6) 0.4167(8) 0.046(2) Uani d . 1 . .
H H2A 0.6226 0.0806 0.5003 0.069 Uiso calc R 1 . .
H H2B 0.6520 0.0160 0.3886 0.069 Uiso calc R 1 . .
H H2C 0.5260 0.0122 0.3862 0.069 Uiso calc R 1 . .
C C3 0.5824(6) 0.1597(6) 0.3769(7) 0.0349(16) Uani d . 1 . .
H H3A 0.5220 0.1956 0.4033 0.042 Uiso calc R 1 . .
C C4 0.6128(7) 0.4224(6) 0.4354(7) 0.0429(19) Uani d . 1 . .
H H4A 0.6557 0.4262 0.3859 0.064 Uiso calc R 1 . .
H H4B 0.6087 0.4959 0.4831 0.064 Uiso calc R 1 . .
H H4C 0.5377 0.3876 0.3883 0.064 Uiso calc R 1 . .
C C5 0.6097(8) 0.3443(7) 0.5956(8) 0.050(2) Uani d . 1 . .
H H5A 0.6503 0.3014 0.6423 0.075 Uiso calc R 1 . .
H H5B 0.5345 0.3081 0.5516 0.075 Uiso calc R 1 . .
H H5C 0.6056 0.4169 0.6454 0.075 Uiso calc R 1 . .
C C6 0.6703(6) 0.3545(6) 0.5132(6) 0.0298(15) Uani d . 1 . .
H H6A 0.7460 0.3928 0.5609 0.036 Uiso calc R 1 . .
C C7 0.7831(6) 0.2252(5) 0.4229(6) 0.0287(15) Uani d . 1 . .
C C8 1.1642(8) 0.2257(9) -0.1322(7) 0.063(3) Uani d . 1 . .
H H8A 1.1360 0.2969 -0.1193 0.094 Uiso calc R 1 . .
H H8B 1.1222 0.1780 -0.1100 0.094 Uiso calc R 1 . .
H H8C 1.1559 0.1935 -0.2132 0.094 Uiso calc R 1 . .
C C9 1.3407(9) 0.1315(7) -0.0753(8) 0.061(3) Uani d . 1 . .
H H9A 1.4192 0.1456 -0.0281 0.091 Uiso calc R 1 . .
H H9B 1.3342 0.0982 -0.1557 0.091 Uiso calc R 1 . .
H H9C 1.3022 0.0820 -0.0518 0.091 Uiso calc R 1 . .
C C10 1.2881(7) 0.2392(6) -0.0598(6) 0.0401(19) Uani d . 1 . .
H H10A 1.3274 0.2847 -0.0889 0.048 Uiso calc R 1 . .
C C11 1.3276(8) 0.4937(7) 0.0623(9) 0.056(2) Uani d . 1 . .
H H11A 1.2572 0.5032 0.0775 0.084 Uiso calc R 1 . .
H H11B 1.3132 0.4691 -0.0203 0.084 Uiso calc R 1 . .
H H11C 1.3750 0.5630 0.0975 0.084 Uiso calc R 1 . .
C C12 1.4996(7) 0.3893(7) 0.0935(7) 0.046(2) Uani d . 1 . .
H H12A 1.5341 0.3352 0.1281 0.069 Uiso calc R 1 . .
H H12B 1.5484 0.4578 0.1287 0.069 Uiso calc R 1 . .
H H12C 1.4879 0.3629 0.0113 0.069 Uiso calc R 1 . .
C C13 1.3864(6) 0.4082(6) 0.1130(6) 0.0337(16) Uani d . 1 . .
H H13A 1.4011 0.4361 0.1974 0.040 Uiso calc R 1 . .
C C14 1.2634(6) 0.2720(5) 0.1317(6) 0.0281(15) Uani d . 1 . .
C C15 0.7206(16) 0.1461(12) 0.0386(12) 0.041(3) Uiso d PU 0.733(12) C 1
H H15A 0.7706 0.0973 0.0688 0.061 Uiso calc PR 0.733(12) C 1
H H15B 0.6436 0.1170 0.0193 0.061 Uiso calc PR 0.733(12) C 1
H H15C 0.7353 0.2182 0.0964 0.061 Uiso calc PR 0.733(12) C 1
C C15A 0.722(4) 0.186(5) 0.057(3) 0.041(3) Uiso d PDU 0.267(12) C 2
H H15D 0.7931 0.2152 0.1172 0.061 Uiso calc PR 0.267(12) C 2
H H15E 0.6914 0.1219 0.0661 0.061 Uiso calc PR 0.267(12) C 2
H H15F 0.6700 0.2418 0.0613 0.061 Uiso calc PR 0.267(12) C 2
C C16 0.8461(8) 0.2073(9) -0.0314(8) 0.039(3) Uani d P 0.733(12) C 1
H H16A 0.8528 0.2791 0.0251 0.058 Uiso calc PR 0.733(12) C 1
H H16B 0.8590 0.2158 -0.0989 0.058 Uiso calc PR 0.733(12) C 1
H H16C 0.9012 0.1639 0.0017 0.058 Uiso calc PR 0.733(12) C 1
C C16A 0.750(3) 0.181(5) 0.0666(18) 0.039(3) Uani d PD 0.267(12) C 3
H H16D 0.8166 0.1527 0.1055 0.058 Uiso calc PR 0.267(12) C 3
H H16E 0.6846 0.1478 0.0724 0.058 Uiso calc PR 0.267(12) C 3
H H16F 0.7567 0.2603 0.1025 0.058 Uiso calc PR 0.267(12) C 3
C C17 0.7390(11) 0.1546(12) -0.0634(10) 0.092(4) Uani d D 1 . .
H H17 0.7484 0.0778 -0.1029 0.111 Uiso calc R 1 A 1
C C18 0.8873(8) 0.4760(11) 0.2435(8) 0.080(4) Uani d D 1 C .
H H18A 0.8899 0.5548 0.2593 0.120 Uiso calc R 1 . .
H H18B 0.8831 0.4585 0.3103 0.120 Uiso calc R 1 . .
H H18C 0.8218 0.4401 0.1775 0.120 Uiso calc R 1 . .
C C19 1.0116(11) 0.4568(14) 0.1142(12) 0.059(4) Uani d PU 0.733(12) C 1
H H19A 1.0792 0.4282 0.1019 0.088 Uiso calc PR 0.733(12) C 1
H H19B 1.0174 0.5354 0.1280 0.088 Uiso calc PR 0.733(12) C 1
H H19C 0.9474 0.4214 0.0464 0.088 Uiso calc PR 0.733(12) C 1
C C19A 0.991(3) 0.388(4) 0.100(4) 0.059(4) Uani d PU 0.267(12) C 2
H H19D 0.9542 0.4360 0.0569 0.088 Uiso calc PR 0.267(12) C 2
H H19E 0.9475 0.3167 0.0671 0.088 Uiso calc PR 0.267(12) C 2
H H19F 1.0654 0.3808 0.0950 0.088 Uiso calc PR 0.267(12) C 2
C C20 0.9974(10) 0.4343(10) 0.2164(10) 0.083(3) Uani d D 1 . .
H H20 1.0628 0.4732 0.2846 0.099 Uiso calc R 1 B 1

loop_
_atom_site_aniso_label
_atom_site_aniso_U_11
_atom_site_aniso_U_22
_atom_site_aniso_U_33
_atom_site_aniso_U_12
_atom_site_aniso_U_13
_atom_site_aniso_U_23
Mo1 0.0218(3) 0.0244(3) 0.0245(3) -0.0001(2) 0.0092(2) 0.0066(2)
Mo2 0.0320(3) 0.0283(3) 0.0232(3) -0.0066(2) 0.0126(2) 0.0052(2)
Cu1 0.0570(7) 0.0372(6) 0.0485(6) 0.0155(5) -0.0029(5) 0.0061(5)
Cu2 0.0422(6) 0.0401(6) 0.0523(6) -0.0043(4) -0.0116(5) 0.0145(5)
Br1 0.0499(5) 0.0361(4) 0.0474(5) 0.0070(4) 0.0162(4) 0.0146(4)
Br2 0.0384(5) 0.0843(7) 0.0297(4) -0.0176(4) 0.0042(3) 0.0146(4)
S1 0.0307(9) 0.0365(9) 0.0284(9) -0.0022(7) 0.0110(7) 0.0139(8)
S2 0.0355(11) 0.0513(12) 0.0539(13) -0.0013(9) 0.0220(10) 0.0076(10)
S3 0.0314(9) 0.0260(9) 0.0325(9) -0.0032(7) 0.0133(8) 0.0061(7)
S4 0.0302(9) 0.0285(9) 0.0240(8) -0.0036(7) 0.0095(7) 0.0057(7)
S5 0.0387(10) 0.0319(9) 0.0249(9) -0.0102(7) 0.0161(8) 0.0017(7)
S6 0.0368(10) 0.0311(9) 0.0244(8) -0.0107(7) 0.0157(7) 0.0019(7)
S7 0.0233(9) 0.0280(9) 0.0390(10) -0.0016(7) 0.0123(8) -0.0022(8)
S8 0.0265(9) 0.0267(9) 0.0405(10) -0.0028(7) 0.0152(8) 0.0015(8)
O1 0.117(7) 0.081(5) 0.064(5) -0.019(5) 0.042(5) 0.010(4)
O2 0.081(5) 0.060(4) 0.067(4) 0.012(4) 0.020(4) 0.024(4)
N1 0.026(3) 0.026(3) 0.029(3) -0.002(2) 0.008(2) 0.003(2)
N2 0.033(3) 0.033(3) 0.023(3) -0.002(2) 0.016(2) 0.004(2)
C1 0.033(4) 0.042(4) 0.039(4) 0.000(3) 0.004(3) 0.007(4)
C2 0.039(5) 0.041(4) 0.057(5) -0.007(4) 0.011(4) 0.021(4)
C3 0.022(4) 0.035(4) 0.043(4) 0.000(3) 0.012(3) 0.004(3)
C4 0.046(5) 0.037(4) 0.044(5) 0.011(4) 0.014(4) 0.012(4)
C5 0.060(6) 0.044(5) 0.057(5) 0.005(4) 0.037(5) 0.011(4)
C6 0.027(4) 0.032(4) 0.028(4) 0.004(3) 0.012(3) 0.001(3)
C7 0.033(4) 0.026(3) 0.028(4) 0.003(3) 0.014(3) 0.006(3)
C8 0.057(6) 0.090(7) 0.031(5) -0.026(5) -0.002(4) 0.022(5)
C9 0.077(7) 0.053(5) 0.049(5) -0.005(5) 0.041(5) -0.010(4)
C10 0.053(5) 0.045(4) 0.020(4) -0.012(4) 0.016(3) 0.002(3)
C11 0.064(6) 0.043(5) 0.074(6) 0.002(4) 0.032(5) 0.026(5)
C12 0.045(5) 0.044(5) 0.051(5) -0.007(4) 0.022(4) 0.014(4)
C13 0.040(4) 0.032(4) 0.031(4) -0.012(3) 0.016(3) 0.008(3)
C14 0.029(4) 0.028(4) 0.027(4) -0.002(3) 0.010(3) 0.007(3)
C16 0.020(5) 0.068(7) 0.018(4) -0.017(5) 0.002(4) 0.005(4)
C16A 0.020(5) 0.068(7) 0.018(4) -0.017(5) 0.002(4) 0.005(4)
C17 0.089(9) 0.125(11) 0.087(9) 0.027(8) 0.045(7) 0.051(8)
C18 0.056(6) 0.154(11) 0.031(5) -0.012(7) 0.010(4) 0.034(6)
C19 0.047(7) 0.092(12) 0.072(8) 0.031(8) 0.028(6) 0.065(10)
C19A 0.047(7) 0.092(12) 0.072(8) 0.031(8) 0.028(6) 0.065(10)
C20 0.093(9) 0.084(8) 0.054(6) 0.015(7) 0.010(6) 0.011(6)

loop_
_atom_type_symbol
_atom_type_description
_atom_type_scat_dispersion_real
_atom_type_scat_dispersion_imag
_atom_type_scat_source
C C 0.0033 0.0016 'International Tables Vol C Tables 4.2.6.8 and 6.1.1.4'
H H 0.0000 0.0000 'International Tables Vol C Tables 4.2.6.8 and 6.1.1.4'
N N 0.0061 0.0033 'International Tables Vol C Tables 4.2.6.8 and 6.1.1.4'
S S 0.1246 0.1234 'International Tables Vol C Tables 4.2.6.8 and 6.1.1.4'
Cu Cu 0.3201 1.2651 'International Tables Vol C Tables 4.2.6.8 and 6.1.1.4'
Br Br -0.2901 2.4595 'International Tables Vol C Tables 4.2.6.8 and 6.1.1.4'
Mo Mo -1.6832 0.6857 'International Tables Vol C Tables 4.2.6.8 and 6.1.1.4'
O O 0.0106 0.0060 'International Tables Vol C Tables 4.2.6.8 and 6.1.1.4'

loop_
_geom_angle_atom_site_label_1
_geom_angle_atom_site_label_2
_geom_angle_atom_site_label_3
_geom_angle
S1 Mo1 S4 107.30(7)
S1 Mo1 S3 105.60(7)
S4 Mo1 S3 104.32(7)
S1 Mo1 S8 110.87(7)
S4 Mo1 S8 137.84(7)
S3 Mo1 S8 82.15(6)
S1 Mo1 S7 102.40(7)
S4 Mo1 S7 83.56(7)
S3 Mo1 S7 146.89(7)
S8 Mo1 S7 71.52(6)
S1 Mo1 Cu2 56.33(6)
S4 Mo1 Cu2 107.39(6)
S3 Mo1 Cu2 50.40(6)
S8 Mo1 Cu2 108.24(6)
S7 Mo1 Cu2 157.85(6)
S1 Mo1 Cu1 57.82(6)
S4 Mo1 Cu1 50.46(5)
S3 Mo1 Cu1 106.97(6)
S8 Mo1 Cu1 166.67(6)
S7 Mo1 Cu1 102.73(6)
Cu2 Mo1 Cu1 72.36(5)
S1 Mo1 Mo2 101.97(5)
S4 Mo1 Mo2 53.87(5)
S3 Mo1 Mo2 53.66(5)
S8 Mo1 Mo2 130.76(5)
S7 Mo1 Mo2 135.61(5)
Cu2 Mo1 Mo2 62.00(4)
Cu1 Mo1 Mo2 61.80(4)
S2 Mo2 S3 105.05(8)
S2 Mo2 S4 104.02(8)
S3 Mo2 S4 103.81(7)
S2 Mo2 S6 101.58(8)
S3 Mo2 S6 85.72(6)
S4 Mo2 S6 149.13(7)
S2 Mo2 S5 103.59(8)
S3 Mo2 S5 146.24(7)
S4 Mo2 S5 86.05(7)
S6 Mo2 S5 71.31(7)
S2 Mo2 Mo1 98.63(6)
S3 Mo2 Mo1 53.70(5)
S4 Mo2 Mo1 53.29(5)
S6 Mo2 Mo1 138.23(5)
S5 Mo2 Mo1 137.45(5)
S2 Mo2 Cu1 56.09(6)
S3 Mo2 Cu1 104.42(5)
S4 Mo2 Cu1 49.13(5)
S6 Mo2 Cu1 156.98(6)
S5 Mo2 Cu1 106.21(6)
Mo1 Mo2 Cu1 58.83(4)
S2 Mo2 Cu2 57.22(7)
S3 Mo2 Cu2 49.00(5)
S4 Mo2 Cu2 103.90(6)
S6 Mo2 Cu2 104.35(6)
S5 Mo2 Cu2 159.79(6)
Mo1 Mo2 Cu2 58.56(4)
Cu1 Mo2 Cu2 69.75(5)
S4 Cu1 Br1 124.95(7)
S4 Cu1 S2 100.02(9)
Br1 Cu1 S2 116.22(8)
S4 Cu1 S1 102.17(8)
Br1 Cu1 S1 114.44(7)
S2 Cu1 S1 93.70(8)
S4 Cu1 Mo1 54.58(5)
Br1 Cu1 Mo1 148.85(6)
S2 Cu1 Mo1 92.75(7)
S1 Cu1 Mo1 48.48(5)
S4 Cu1 Mo2 53.62(6)
Br1 Cu1 Mo2 150.08(6)
S2 Cu1 Mo2 47.51(6)
S1 Cu1 Mo2 93.37(6)
Mo1 Cu1 Mo2 59.37(3)
S3 Cu2 Br2 125.87(7)
S3 Cu2 S1 103.11(8)
Br2 Cu2 S1 115.75(7)
S3 Cu2 S2 99.62(9)
Br2 Cu2 S2 112.85(8)
S1 Cu2 S2 94.10(8)
S3 Cu2 Mo1 55.17(5)
Br2 Cu2 Mo1 153.00(6)
S1 Cu2 Mo1 49.02(5)
S2 Cu2 Mo1 92.04(7)
S3 Cu2 Mo2 53.47(6)
Br2 Cu2 Mo2 146.41(6)
S1 Cu2 Mo2 94.60(6)
S2 Cu2 Mo2 47.21(6)
Mo1 Cu2 Mo2 59.44(4)
Cu1 S4 Mo1 74.96(6)
Cu1 S4 Mo2 77.26(7)
Mo1 S4 Mo2 72.84(6)
C14 S6 Mo2 89.4(2)
C7 S7 Mo1 89.2(2)
C7 S8 Mo1 89.3(2)
Mo2 S2 Cu1 76.40(7)
Mo2 S2 Cu2 75.57(7)
Cu1 S2 Cu2 83.22(8)
Mo1 S1 Cu2 74.65(6)
Mo1 S1 Cu1 73.70(6)
Cu2 S1 Cu1 85.16(7)
C14 S5 Mo2 89.3(2)
Cu2 S3 Mo2 77.53(7)
Cu2 S3 Mo1 74.43(6)
Mo2 S3 Mo1 72.65(6)
C10 C9 H9A 109.5
C10 C9 H9B 109.5
H9A C9 H9B 109.5
C10 C9 H9C 109.5
H9A C9 H9C 109.5
H9B C9 H9C 109.5
C13 C12 H12A 109.5
C13 C12 H12B 109.5
H12A C12 H12B 109.5
C13 C12 H12C 109.5
H12A C12 H12C 109.5
H12B C12 H12C 109.5
C13 C11 H11A 109.5
C13 C11 H11B 109.5
H11A C11 H11B 109.5
C13 C11 H11C 109.5
H11A C11 H11C 109.5
H11B C11 H11C 109.5
C10 C8 H8A 109.5
C10 C8 H8B 109.5
H8A C8 H8B 109.5
C10 C8 H8C 109.5
H8A C8 H8C 109.5
H8B C8 H8C 109.5
C6 C5 H5A 109.5
C6 C5 H5B 109.5
H5A C5 H5B 109.5
C6 C5 H5C 109.5
H5A C5 H5C 109.5
H5B C5 H5C 109.5
C3 C2 H2A 109.5
C3 C2 H2B 109.5
H2A C2 H2B 109.5
C3 C2 H2C 109.5
H2A C2 H2C 109.5
H2B C2 H2C 109.5
C3 C1 H1A 109.5
C3 C1 H1B 109.5
H1A C1 H1B 109.5
C3 C1 H1C 109.5
H1A C1 H1C 109.5
H1B C1 H1C 109.5
C6 C4 H4A 109.5
C6 C4 H4B 109.5
H4A C4 H4B 109.5
C6 C4 H4C 109.5
H4A C4 H4C 109.5
H4B C4 H4C 109.5
N2 C13 C11 109.8(6)
N2 C13 C12 111.4(6)
C11 C13 C12 112.6(6)
N2 C13 H13A 107.6
C11 C13 H13A 107.6
C12 C13 H13A 107.6
N1 C7 S7 126.4(5)
N1 C7 S8 123.9(5)
S7 C7 S8 109.6(4)
N2 C10 C9 111.9(6)
N2 C10 C8 112.6(7)
C9 C10 C8 113.5(7)
N2 C10 H10A 106.1
C9 C10 H10A 106.1
C8 C10 H10A 106.1
N1 C6 C5 112.3(6)
N1 C6 C4 108.4(6)
C5 C6 C4 113.6(6)
N1 C6 H6A 107.4
C5 C6 H6A 107.4
C4 C6 H6A 107.4
N1 C3 C1 112.6(6)
N1 C3 C2 112.3(6)
C1 C3 C2 114.5(6)
N1 C3 H3A 105.5
C1 C3 H3A 105.5
C2 C3 H3A 105.5
N2 C14 S5 126.6(5)
N2 C14 S6 123.5(5)
S5 C14 S6 109.9(4)
C16 C17 C15 108.4(12)
C16 C17 C15A 100(2)
C16 C17 C16A 90.1(16)
C16 C17 O1 125.5(10)
C15 C17 O1 113.2(11)
C15A C17 O1 108.3(18)
C16A C17 O1 121(2)
C16 C17 H17 102.0
C15 C17 H17 102.0
C15A C17 H17 120.4
C16A C17 H17 115.2
O1 C17 H17 102.0
C19A C20 O2 72.2(18)
C19 C20 O2 104.5(10)
C19A C20 C18 118.1(18)
C19 C20 C18 113.8(9)
O2 C20 C18 115.1(10)
C19A C20 H20 129.3
C19 C20 H20 107.7
O2 C20 H20 107.7
C18 C20 H20 107.7
C20 C18 H18A 109.5
C20 C18 H18B 109.5
H18A C18 H18B 109.5
C20 C18 H18C 109.5
H18A C18 H18C 109.5
H18B C18 H18C 109.5
C7 N1 C6 120.0(5)
C7 N1 C3 123.1(6)
C6 N1 C3 116.9(5)
C14 N2 C10 124.0(6)
C14 N2 C13 120.0(5)
C10 N2 C13 116.0(5)
C17 O1 H1D 109.5
C20 O2 H2D 109.5
C17 C15 H15A 109.5
C17 C15 H15B 109.5
C17 C15 H15C 109.5
C20 C19 H19A 109.5
C20 C19 H19B 109.5
H19A C19 H19B 109.5
C20 C19 H19C 109.5
H19A C19 H19C 109.5
H19B C19 H19C 109.5
C17 C16 H16A 109.5
C17 C16 H16B 109.5
C17 C16 H16C 109.5
C20 C19A H19D 109.5
C20 C19A H19E 109.5
H19D C19A H19E 109.5
C20 C19A H19F 109.5
H19D C19A H19F 109.5
H19E C19A H19F 109.5
C17 C15A H15D 109.5
C17 C15A H15E 109.5
H15D C15A H15E 109.5
C17 C15A H15F 109.5
H15D C15A H15F 109.5
H15E C15A H15F 109.5
C17 C16A H16D 109.5
C17 C16A H16E 109.5
C17 C16A H16F 109.5

loop_
_geom_bond_atom_site_label_1
_geom_bond_atom_site_label_2
_geom_bond_distance
Mo1 Mo2 2.7874(10)
Mo1 Cu1 2.7715(14)
Mo1 Cu2 2.7618(16)
Mo1 S1 2.1621(19)
Mo1 S3 2.3535(19)
Mo1 S4 2.3386(19)
Mo1 S7 2.4310(19)
Mo1 S8 2.4160(19)
Mo2 Cu1 2.8547(14)
Mo2 Cu2 2.8582(15)
Mo2 S2 2.166(2)
Mo2 S3 2.352(2)
Mo2 S4 2.356(2)
Mo2 S5 2.4465(18)
Mo2 S6 2.4349(18)
Cu1 Br1 2.2867(14)
Cu1 S1 2.444(2)
Cu1 S2 2.437(2)
Cu1 S4 2.213(2)
Cu2 Br2 2.2756(16)
Cu2 S1 2.383(2)
Cu2 S2 2.481(3)
Cu2 S3 2.209(2)
S5 C14 1.731(7)
S6 C14 1.744(7)
S7 C7 1.726(7)
S8 C7 1.741(7)
O1 H1D 0.8200
O2 H2D 0.8200
C1 C3 1.515(10)
C1 H1A 0.9600
C1 H1B 0.9600
C1 H1C 0.9600
C2 C3 1.525(10)
C2 H2A 0.9600
C2 H2B 0.9600
C2 H2C 0.9600
C3 N1 1.505(8)
C3 H3A 0.9800
C4 C6 1.526(10)
C4 H4A 0.9600
C4 H4B 0.9600
C4 H4C 0.9600
C5 C6 1.510(10)
C5 H5A 0.9600
C5 H5B 0.9600
C5 H5C 0.9600
C6 N1 1.497(8)
C6 H6A 0.9800
C7 N1 1.306(8)
C8 C10 1.513(12)
C8 H8A 0.9600
C8 H8B 0.9600
C8 H8C 0.9600
C9 C10 1.508(12)
C9 H9A 0.9600
C9 H9B 0.9600
C9 H9C 0.9600
C10 N2 1.486(8)
C10 H10A 0.9800
C11 C13 1.510(11)
C11 H11A 0.9600
C11 H11B 0.9600
C11 H11C 0.9600
C12 C13 1.522(10)
C12 H12A 0.9600
C12 H12B 0.9600
C12 H12C 0.9600
C13 N2 1.497(8)
C13 H13A 0.9800
C14 N2 1.306(8)
C15 H15A 0.9600
C15 H15B 0.9600
C15 H15C 0.9600
C15A H15D 0.9600
C15A H15E 0.9600
C15A H15F 0.9600
C16 H16A 0.9600
C16 H16B 0.9600
C16 H16C 0.9600
C16A H16D 0.9600
C16A H16E 0.9600
C16A H16F 0.9600
C17 C16 1.378(15)
C17 C15 1.425(17)
C17 C15A 1.544(19)
C17 C16A 1.547(18)
C17 O1 1.715(15)
C17 H17 0.9800
C18 H18A 0.9600
C18 H18B 0.9600
C18 H18C 0.9600
C19 H19A 0.9600
C19 H19B 0.9600
C19 H19C 0.9600
C19A H19D 0.9600
C19A H19E 0.9600
C19A H19F 0.9600
C20 C19A 1.40(4)
C20 C19 1.479(17)
C20 O2 1.546(13)
C20 C18 1.579(12)
C20 H20 0.9800

loop_
_geom_hbond_atom_site_label_D
_geom_hbond_atom_site_label_H
_geom_hbond_atom_site_label_A
_geom_hbond_distance_DH
_geom_hbond_distance_HA
_geom_hbond_distance_DA
_geom_hbond_angle_DHA
O2 H2D S5 0.82 2.47 3.199(8) 148.7
O2 H2D S6 0.82 2.59 3.258(8) 139.3
